data_7201991
loop_
_publ_author_name
'Xin, Qian'
'Tao, Xu-Tang'
'Liu, Hui-Jun'
'Ren, Yan'
'Jiang, Min-Hua'

_publ_section_title
;
 Synthesis, structure and packing properties of three Tr\"oger's base
 analogues containing substituted fluorene units
;
_journal_issue 9
_journal_name_full CrystEngComm
_journal_page_first 1204
_journal_paper_doi 10.1039/b801899e
_journal_volume 10
_journal_year 2008
_chemical_formula_moiety 'C29 H20 Br2 N2'
_chemical_formula_sum 'C29 H20 Br2 N2'
_chemical_formula_weight 556.29
_chemical_name_systematic
;
?
;
_space_group_IT_number 14
_symmetry_cell_setting monoclinic
_symmetry_space_group_name_Hall '-P 2ybc'
_symmetry_space_group_name_H-M 'P 1 21/c 1'
_atom_sites_solution_hydrogens geom
_atom_sites_solution_primary direct
_atom_sites_solution_secondary difmap
_audit_creation_method SHELXL-97
_cell_angle_alpha 90.00
_cell_angle_beta 98.9770(10)
_cell_angle_gamma 90.00
_cell_formula_units_Z 4
_cell_length_a 20.3845(8)
_cell_length_b 9.8302(4)
_cell_length_c 11.5556(5)
_cell_measurement_reflns_used 2104
_cell_measurement_temperature 293(2)
_cell_measurement_theta_max 20.09
_cell_measurement_theta_min 2.73
_cell_volume 2287.19(16)
_computing_cell_refinement 'APEX2 Software Suite (Bruker,2005)'
_computing_data_collection 'APEX2 Software Suite (Bruker,2005)'
_computing_data_reduction 'APEX2 Software Suite (Bruker,2005)'
_computing_molecular_graphics 'SHELXTL (Bruker, 1997)'
_computing_publication_material 'WINGX (Farrugia,1999)'
_computing_structure_refinement 'SHELXL-97 (Sheldrick, 1997)'
_computing_structure_solution 'SIR97 (Altomare,1999)'
_diffrn_ambient_temperature 293(2)
_diffrn_measured_fraction_theta_full 0.999
_diffrn_measured_fraction_theta_max 0.999
_diffrn_measurement_device_type 'Bruker APEX2 CCD area-detector diffractometer'
_diffrn_measurement_method '\f and \w scans'
_diffrn_radiation_monochromator graphite
_diffrn_radiation_source 'fine-focus sealed tube'
_diffrn_radiation_type MoK\a
_diffrn_radiation_wavelength 0.71073
_diffrn_reflns_av_R_equivalents 0.0580
_diffrn_reflns_av_sigmaI/netI 0.0756
_diffrn_reflns_limit_h_max 26
_diffrn_reflns_limit_h_min -26
_diffrn_reflns_limit_k_max 9
_diffrn_reflns_limit_k_min -12
_diffrn_reflns_limit_l_max 14
_diffrn_reflns_limit_l_min -15
_diffrn_reflns_number 14246
_diffrn_reflns_theta_full 27.49
_diffrn_reflns_theta_max 27.49
_diffrn_reflns_theta_min 2.02
_diffrn_standards_number 0
_exptl_absorpt_coefficient_mu 3.565
_exptl_absorpt_correction_T_max 0.8705
_exptl_absorpt_correction_T_min 0.5076
_exptl_absorpt_correction_type multi-scan
_exptl_absorpt_process_details 'APEX2 Software Suite (Bruker,2005)'
_exptl_crystal_colour colourless
_exptl_crystal_density_diffrn 1.616
_exptl_crystal_density_method 'not measured'
_exptl_crystal_description plate
_exptl_crystal_F_000 1112
_exptl_crystal_size_max 0.22
_exptl_crystal_size_mid 0.18
_exptl_crystal_size_min 0.04
_refine_diff_density_max 0.815
_refine_diff_density_min -0.618
_refine_diff_density_rms 0.079
_refine_ls_extinction_method none
_refine_ls_goodness_of_fit_ref 0.997
_refine_ls_hydrogen_treatment constr
_refine_ls_matrix_type full
_refine_ls_number_parameters 298
_refine_ls_number_reflns 5248
_refine_ls_number_restraints 0
_refine_ls_restrained_S_all 0.997
_refine_ls_R_factor_all 0.1035
_refine_ls_R_factor_gt 0.0494
_refine_ls_shift/su_max 0.002
_refine_ls_shift/su_mean 0.000
_refine_ls_structure_factor_coef Fsqd
_refine_ls_weighting_details 'calc w=1/[\s^2^(Fo^2^)+(0.0519P)^2^+0.0000P] where P=(Fo^2^+2Fc^2^)/3'
_refine_ls_weighting_scheme calc
_refine_ls_wR_factor_gt 0.1027
_refine_ls_wR_factor_ref 0.1198
_reflns_number_gt 3027
_reflns_number_total 5248
_reflns_threshold_expression >2sigma(I)
_cod_data_source_file b801899e.txt
_cod_data_source_block xinqian
_cod_depositor_comments
;
The following automatic conversions were performed:
'_symmetry_cell_setting' value 'Monoclinic' changed to 'monoclinic'
according to '/home/saulius/struct/CIF-dictionaries/cif_core.dic'
dictionary named 'cif_core.dic' version 2.4.1 from 2010-06-29.

Automatic conversion script
Id: cif_fix_enum 1527 2010-12-29 10:47:43Z saulius 
;
_cod_original_sg_symbol_H-M 'P2(1)/c '
_cod_database_code 7201991

loop_
_symmetry_equiv_pos_as_xyz
'x, y, z'
'-x, y+1/2, -z+1/2'
'-x, -y, -z'
'x, -y-1/2, z-1/2'

loop_
_atom_site_label
_atom_site_type_symbol
_atom_site_fract_x
_atom_site_fract_y
_atom_site_fract_z
_atom_site_U_iso_or_equiv
_atom_site_adp_type
_atom_site_occupancy
_atom_site_symmetry_multiplicity
_atom_site_calc_flag
_atom_site_refinement_flags
_atom_site_disorder_assembly
_atom_site_disorder_group
Br1 Br 0.54003(2) 0.71242(5) 0.34118(4) 0.05927(18) Uani 1 1 d . . .
Br2 Br 1.21085(2) -0.08583(5) 0.51768(4) 0.06248(19) Uani 1 1 d . . .
C1 C 0.57254(19) 0.5627(4) 0.4395(4) 0.0414(10) Uani 1 1 d . . .
C2 C 0.6046(2) 0.5905(4) 0.5514(4) 0.0432(10) Uani 1 1 d . . .
H2 H 0.6081 0.6793 0.5794 0.052 Uiso 1 1 calc R . .
C3 C 0.63125(18) 0.4833(4) 0.6206(3) 0.0391(9) Uani 1 1 d . . .
H3 H 0.6533 0.4997 0.6960 0.047 Uiso 1 1 calc R . .
C4 C 0.62520(18) 0.3521(4) 0.5781(3) 0.0353(9) Uani 1 1 d . . .
C5 C 0.59018(19) 0.3260(4) 0.4661(3) 0.0365(9) Uani 1 1 d . . .
C6 C 0.56422(19) 0.4325(4) 0.3955(3) 0.0412(10) Uani 1 1 d . . .
H6 H 0.5417 0.4168 0.3202 0.049 Uiso 1 1 calc R . .
C7 C 0.58706(19) 0.1755(4) 0.4425(3) 0.0405(10) Uani 1 1 d . . .
H7A H 0.6055 0.1531 0.3725 0.049 Uiso 1 1 calc R . .
H7B H 0.5418 0.1421 0.4344 0.049 Uiso 1 1 calc R . .
C8 C 0.62962(18) 0.1178(4) 0.5521(3) 0.0347(9) Uani 1 1 d . . .
C9 C 0.65066(18) 0.2228(4) 0.6305(3) 0.0339(9) Uani 1 1 d . . .
C10 C 0.69092(18) 0.1945(4) 0.7346(3) 0.0360(9) Uani 1 1 d . . .
H10 H 0.7052 0.2649 0.7861 0.043 Uiso 1 1 calc R . .
C11 C 0.71052(19) 0.0615(4) 0.7637(3) 0.0363(9) Uani 1 1 d . . .
C12 C 0.68851(18) -0.0437(4) 0.6858(3) 0.0341(9) Uani 1 1 d . . .
C13 C 0.64733(18) -0.0148(4) 0.5800(3) 0.0371(9) Uani 1 1 d . . .
H13 H 0.6320 -0.0848 0.5287 0.045 Uiso 1 1 calc R . .
C14 C 0.75788(19) 0.0329(4) 0.8765(3) 0.0421(10) Uani 1 1 d . . .
H14A H 0.7932 0.1000 0.8859 0.050 Uiso 1 1 calc R . .
H14B H 0.7341 0.0410 0.9426 0.050 Uiso 1 1 calc R . .
C15 C 0.7322(2) -0.1995(4) 0.8372(3) 0.0440(10) Uani 1 1 d . . .
H15A H 0.7477 -0.2922 0.8513 0.053 Uiso 1 1 calc R . .
H15B H 0.6970 -0.1838 0.8831 0.053 Uiso 1 1 calc R . .
C16 C 0.75664(18) -0.2369(4) 0.6470(3) 0.0369(9) Uani 1 1 d . . .
H16A H 0.7454 -0.2100 0.5656 0.044 Uiso 1 1 calc R . .
H16B H 0.7564 -0.3355 0.6502 0.044 Uiso 1 1 calc R . .
C17 C 0.82573(18) -0.1855(3) 0.6949(3) 0.0327(8) Uani 1 1 d . . .
C18 C 0.83697(19) -0.1146(4) 0.8010(3) 0.0347(9) Uani 1 1 d . . .
C19 C 0.89870(19) -0.0505(4) 0.8373(3) 0.0400(10) Uani 1 1 d . . .
H19 H 0.9057 0.0004 0.9060 0.048 Uiso 1 1 calc R . .
C20 C 0.94855(19) -0.0638(4) 0.7702(3) 0.0365(9) Uani 1 1 d . . .
C21 C 0.93770(19) -0.1399(4) 0.6660(3) 0.0353(9) Uani 1 1 d . . .
C22 C 0.87669(19) -0.2000(4) 0.6294(3) 0.0362(9) Uani 1 1 d . . .
H22 H 0.8698 -0.2503 0.5605 0.043 Uiso 1 1 calc R . .
C23 C 1.0176(2) -0.0069(4) 0.7903(4) 0.0472(10) Uani 1 1 d . . .
H23A H 1.0420 -0.0372 0.8646 0.057 Uiso 1 1 calc R . .
H23B H 1.0170 0.0917 0.7887 0.057 Uiso 1 1 calc R . .
C24 C 1.0476(2) -0.0643(4) 0.6880(4) 0.0416(10) Uani 1 1 d . . .
C25 C 0.99947(19) -0.1395(4) 0.6149(3) 0.0383(9) Uani 1 1 d . . .
C26 C 1.1108(2) -0.0468(4) 0.6602(4) 0.0476(11) Uani 1 1 d . . .
H26 H 1.1426 0.0040 0.7081 0.057 Uiso 1 1 calc R . .
C27 C 1.1248(2) -0.1070(4) 0.5598(4) 0.0483(11) Uani 1 1 d . . .
C28 C 1.0781(2) -0.1799(4) 0.4850(4) 0.0508(11) Uani 1 1 d . . .
H28 H 1.0891 -0.2170 0.4165 0.061 Uiso 1 1 calc R . .
C29 C 1.0148(2) -0.1974(4) 0.5124(4) 0.0435(10) Uani 1 1 d . . .
H29 H 0.9831 -0.2470 0.4631 0.052 Uiso 1 1 calc R . .
N1 N 0.70586(16) -0.1833(3) 0.7134(3) 0.0388(8) Uani 1 1 d . . .
N2 N 0.78717(16) -0.1052(3) 0.8758(3) 0.0407(8) Uani 1 1 d . . .

loop_
_atom_site_aniso_label
_atom_site_aniso_U_11
_atom_site_aniso_U_22
_atom_site_aniso_U_33
_atom_site_aniso_U_23
_atom_site_aniso_U_13
_atom_site_aniso_U_12
Br1 0.0554(3) 0.0506(3) 0.0684(3) 0.0194(2) -0.0010(2) 0.0043(2)
Br2 0.0435(3) 0.0678(4) 0.0792(4) 0.0292(2) 0.0193(3) 0.0060(2)
C1 0.034(2) 0.039(3) 0.051(3) 0.0094(19) 0.004(2) -0.0004(17)
C2 0.043(3) 0.037(2) 0.051(3) 0.0029(19) 0.009(2) -0.0028(18)
C3 0.036(2) 0.042(2) 0.039(2) 0.0015(18) 0.0048(18) -0.0058(18)
C4 0.032(2) 0.036(2) 0.038(2) -0.0010(17) 0.0072(18) -0.0022(17)
C5 0.034(2) 0.037(2) 0.039(2) 0.0027(17) 0.0074(18) -0.0042(17)
C6 0.039(2) 0.046(3) 0.036(2) 0.0029(18) -0.0017(19) 0.0002(18)
C7 0.041(2) 0.039(2) 0.039(2) -0.0004(17) 0.0008(19) -0.0043(18)
C8 0.030(2) 0.039(2) 0.035(2) 0.0026(17) 0.0047(17) -0.0046(17)
C9 0.033(2) 0.034(2) 0.035(2) 0.0035(17) 0.0082(17) -0.0002(17)
C10 0.037(2) 0.041(2) 0.031(2) -0.0067(17) 0.0074(18) -0.0002(17)
C11 0.034(2) 0.048(3) 0.028(2) 0.0019(17) 0.0063(17) 0.0048(18)
C12 0.034(2) 0.037(2) 0.033(2) 0.0017(17) 0.0101(18) -0.0025(17)
C13 0.036(2) 0.037(2) 0.037(2) -0.0036(17) 0.0029(18) -0.0028(17)
C14 0.040(2) 0.052(3) 0.035(2) -0.0024(18) 0.0073(19) 0.0092(19)
C15 0.044(3) 0.050(3) 0.040(2) 0.0082(19) 0.011(2) 0.004(2)
C16 0.040(2) 0.033(2) 0.038(2) -0.0015(16) 0.0050(18) -0.0016(17)
C17 0.036(2) 0.030(2) 0.032(2) 0.0016(15) 0.0018(17) 0.0006(16)
C18 0.037(2) 0.035(2) 0.032(2) 0.0073(16) 0.0038(17) 0.0049(16)
C19 0.044(3) 0.040(2) 0.034(2) -0.0042(17) 0.0001(19) 0.0020(18)
C20 0.038(2) 0.031(2) 0.037(2) -0.0014(16) -0.0039(19) 0.0013(17)
C21 0.039(2) 0.031(2) 0.035(2) 0.0035(16) 0.0035(18) 0.0017(17)
C22 0.039(2) 0.033(2) 0.035(2) -0.0020(16) 0.0014(18) 0.0010(17)
C23 0.045(3) 0.043(3) 0.051(3) -0.0075(19) 0.000(2) -0.0085(19)
C24 0.045(3) 0.033(2) 0.047(2) 0.0038(18) 0.006(2) -0.0021(18)
C25 0.040(2) 0.029(2) 0.045(2) 0.0054(18) 0.0058(19) -0.0011(17)
C26 0.037(3) 0.048(3) 0.055(3) 0.002(2) 0.001(2) -0.0080(19)
C27 0.041(3) 0.044(3) 0.060(3) 0.016(2) 0.008(2) 0.003(2)
C28 0.056(3) 0.049(3) 0.050(3) 0.005(2) 0.016(2) 0.002(2)
C29 0.043(3) 0.044(3) 0.044(2) -0.0023(19) 0.008(2) -0.0032(19)
N1 0.040(2) 0.040(2) 0.0362(19) 0.0039(14) 0.0070(15) 0.0018(15)
N2 0.045(2) 0.044(2) 0.0342(18) 0.0042(14) 0.0089(16) 0.0057(16)

loop_
_atom_type_symbol
_atom_type_description
_atom_type_scat_dispersion_real
_atom_type_scat_dispersion_imag
_atom_type_scat_source
C C 0.0033 0.0016 'International Tables Vol C Tables 4.2.6.8 and 6.1.1.4'
H H 0.0000 0.0000 'International Tables Vol C Tables 4.2.6.8 and 6.1.1.4'
N N 0.0061 0.0033 'International Tables Vol C Tables 4.2.6.8 and 6.1.1.4'
Br Br -0.2901 2.4595 'International Tables Vol C Tables 4.2.6.8 and 6.1.1.4'

loop_
_geom_angle_atom_site_label_1
_geom_angle_atom_site_label_2
_geom_angle_atom_site_label_3
_geom_angle
_geom_angle_site_symmetry_1
_geom_angle_site_symmetry_3
_geom_angle_publ_flag
C6 C1 C2 122.9(4) . . ?
C6 C1 Br1 118.9(3) . . ?
C2 C1 Br1 118.2(3) . . ?
C1 C2 C3 118.4(4) . . ?
C1 C2 H2 120.8 . . ?
C3 C2 H2 120.8 . . ?
C4 C3 C2 120.1(4) . . ?
C4 C3 H3 119.9 . . ?
C2 C3 H3 119.9 . . ?
C3 C4 C5 120.3(4) . . ?
C3 C4 C9 131.1(4) . . ?
C5 C4 C9 108.6(3) . . ?
C6 C5 C4 120.0(4) . . ?
C6 C5 C7 129.6(4) . . ?
C4 C5 C7 110.4(3) . . ?
C1 C6 C5 118.1(4) . . ?
C1 C6 H6 120.9 . . ?
C5 C6 H6 120.9 . . ?
C5 C7 C8 102.3(3) . . ?
C5 C7 H7A 111.3 . . ?
C8 C7 H7A 111.3 . . ?
C5 C7 H7B 111.3 . . ?
C8 C7 H7B 111.3 . . ?
H7A C7 H7B 109.2 . . ?
C13 C8 C9 120.4(3) . . ?
C13 C8 C7 129.8(3) . . ?
C9 C8 C7 109.9(3) . . ?
C10 C9 C8 119.9(3) . . ?
C10 C9 C4 131.3(3) . . ?
C8 C9 C4 108.7(3) . . ?
C9 C10 C11 120.7(3) . . ?
C9 C10 H10 119.7 . . ?
C11 C10 H10 119.7 . . ?
C10 C11 C12 119.2(3) . . ?
C10 C11 C14 120.0(3) . . ?
C12 C11 C14 120.7(3) . . ?
C11 C12 C13 120.0(3) . . ?
C11 C12 N1 121.3(3) . . ?
C13 C12 N1 118.7(3) . . ?
C8 C13 C12 119.7(3) . . ?
C8 C13 H13 120.1 . . ?
C12 C13 H13 120.1 . . ?
N2 C14 C11 111.5(3) . . ?
N2 C14 H14A 109.3 . . ?
C11 C14 H14A 109.3 . . ?
N2 C14 H14B 109.3 . . ?
C11 C14 H14B 109.3 . . ?
H14A C14 H14B 108.0 . . ?
N1 C15 N2 112.1(3) . . ?
N1 C15 H15A 109.2 . . ?
N2 C15 H15A 109.2 . . ?
N1 C15 H15B 109.2 . . ?
N2 C15 H15B 109.2 . . ?
H15A C15 H15B 107.9 . . ?
N1 C16 C17 112.2(3) . . ?
N1 C16 H16A 109.2 . . ?
C17 C16 H16A 109.2 . . ?
N1 C16 H16B 109.2 . . ?
C17 C16 H16B 109.2 . . ?
H16A C16 H16B 107.9 . . ?
C22 C17 C18 119.8(3) . . ?
C22 C17 C16 119.9(3) . . ?
C18 C17 C16 120.1(3) . . ?
C17 C18 C19 120.0(3) . . ?
C17 C18 N2 121.7(3) . . ?
C19 C18 N2 118.3(3) . . ?
C20 C19 C18 119.5(4) . . ?
C20 C19 H19 120.3 . . ?
C18 C19 H19 120.3 . . ?
C19 C20 C21 120.1(4) . . ?
C19 C20 C23 129.4(3) . . ?
C21 C20 C23 110.5(3) . . ?
C22 C21 C20 120.2(3) . . ?
C22 C21 C25 131.6(3) . . ?
C20 C21 C25 108.2(3) . . ?
C21 C22 C17 120.3(3) . . ?
C21 C22 H22 119.9 . . ?
C17 C22 H22 119.9 . . ?
C20 C23 C24 102.9(3) . . ?
C20 C23 H23A 111.2 . . ?
C24 C23 H23A 111.2 . . ?
C20 C23 H23B 111.2 . . ?
C24 C23 H23B 111.2 . . ?
H23A C23 H23B 109.1 . . ?
C26 C24 C25 120.9(4) . . ?
C26 C24 C23 129.4(4) . . ?
C25 C24 C23 109.6(3) . . ?
C29 C25 C24 120.0(4) . . ?
C29 C25 C21 131.3(4) . . ?
C24 C25 C21 108.8(3) . . ?
C27 C26 C24 117.8(4) . . ?
C27 C26 H26 121.1 . . ?
C24 C26 H26 121.1 . . ?
C26 C27 C28 122.6(4) . . ?
C26 C27 Br2 119.4(3) . . ?
C28 C27 Br2 118.0(3) . . ?
C27 C28 C29 119.7(4) . . ?
C27 C28 H28 120.1 . . ?
C29 C28 H28 120.1 . . ?
C28 C29 C25 118.9(4) . . ?
C28 C29 H29 120.5 . . ?
C25 C29 H29 120.5 . . ?
C12 N1 C15 111.2(3) . . ?
C12 N1 C16 113.1(3) . . ?
C15 N1 C16 106.9(3) . . ?
C18 N2 C15 110.7(3) . . ?
C18 N2 C14 112.7(3) . . ?
C15 N2 C14 106.9(3) . . ?

loop_
_geom_bond_atom_site_label_1
_geom_bond_atom_site_label_2
_geom_bond_distance
_geom_bond_site_symmetry_2
_geom_bond_publ_flag
Br1 C1 1.914(4) . ?
Br2 C27 1.904(4) . ?
C1 C6 1.378(5) . ?
C1 C2 1.381(5) . ?
C2 C3 1.383(5) . ?
C2 H2 0.9300 . ?
C3 C4 1.379(5) . ?
C3 H3 0.9300 . ?
C4 C5 1.401(5) . ?
C4 C9 1.467(5) . ?
C5 C6 1.381(5) . ?
C5 C7 1.504(5) . ?
C6 H6 0.9300 . ?
C7 C8 1.528(5) . ?
C7 H7A 0.9700 . ?
C7 H7B 0.9700 . ?
C8 C13 1.377(5) . ?
C8 C9 1.396(5) . ?
C9 C10 1.375(5) . ?
C10 C11 1.393(5) . ?
C10 H10 0.9300 . ?
C11 C12 1.398(5) . ?
C11 C14 1.522(5) . ?
C12 C13 1.400(5) . ?
C12 N1 1.441(5) . ?
C13 H13 0.9300 . ?
C14 N2 1.483(5) . ?
C14 H14A 0.9700 . ?
C14 H14B 0.9700 . ?
C15 N1 1.456(5) . ?
C15 N2 1.469(5) . ?
C15 H15A 0.9700 . ?
C15 H15B 0.9700 . ?
C16 N1 1.478(5) . ?
C16 C17 1.517(5) . ?
C16 H16A 0.9700 . ?
C16 H16B 0.9700 . ?
C17 C22 1.385(5) . ?
C17 C18 1.398(5) . ?
C18 C19 1.411(5) . ?
C18 N2 1.435(5) . ?
C19 C20 1.377(5) . ?
C19 H19 0.9300 . ?
C20 C21 1.405(5) . ?
C20 C23 1.499(5) . ?
C21 C22 1.382(5) . ?
C21 C25 1.472(5) . ?
C22 H22 0.9300 . ?
C23 C24 1.521(5) . ?
C23 H23A 0.9700 . ?
C23 H23B 0.9700 . ?
C24 C26 1.385(5) . ?
C24 C25 1.402(5) . ?
C25 C29 1.393(5) . ?
C26 C27 1.372(6) . ?
C26 H26 0.9300 . ?
C27 C28 1.383(6) . ?
C28 C29 1.386(5) . ?
C28 H28 0.9300 . ?
C29 H29 0.9300 . ?

loop_
_geom_torsion_atom_site_label_1
_geom_torsion_atom_site_label_2
_geom_torsion_atom_site_label_3
_geom_torsion_atom_site_label_4
_geom_torsion
_geom_torsion_site_symmetry_1
_geom_torsion_site_symmetry_2
_geom_torsion_site_symmetry_3
_geom_torsion_site_symmetry_4
_geom_torsion_publ_flag
C6 C1 C2 C3 2.1(6) . . . . ?
Br1 C1 C2 C3 -176.6(3) . . . . ?
C1 C2 C3 C4 -0.4(6) . . . . ?
C2 C3 C4 C5 -2.1(5) . . . . ?
C2 C3 C4 C9 177.3(4) . . . . ?
C3 C4 C5 C6 3.1(5) . . . . ?
C9 C4 C5 C6 -176.4(3) . . . . ?
C3 C4 C5 C7 -176.7(3) . . . . ?
C9 C4 C5 C7 3.9(4) . . . . ?
C2 C1 C6 C5 -1.1(6) . . . . ?
Br1 C1 C6 C5 177.6(3) . . . . ?
C4 C5 C6 C1 -1.5(6) . . . . ?
C7 C5 C6 C1 178.2(4) . . . . ?
C6 C5 C7 C8 176.0(4) . . . . ?
C4 C5 C7 C8 -4.3(4) . . . . ?
C5 C7 C8 C13 -177.5(4) . . . . ?
C5 C7 C8 C9 3.2(4) . . . . ?
C13 C8 C9 C10 1.9(5) . . . . ?
C7 C8 C9 C10 -178.7(3) . . . . ?
C13 C8 C9 C4 179.6(3) . . . . ?
C7 C8 C9 C4 -1.1(4) . . . . ?
C3 C4 C9 C10 -3.9(7) . . . . ?
C5 C4 C9 C10 175.5(4) . . . . ?
C3 C4 C9 C8 178.9(4) . . . . ?
C5 C4 C9 C8 -1.7(4) . . . . ?
C8 C9 C10 C11 -0.7(5) . . . . ?
C4 C9 C10 C11 -177.7(4) . . . . ?
C9 C10 C11 C12 -0.3(5) . . . . ?
C9 C10 C11 C14 177.0(3) . . . . ?
C10 C11 C12 C13 0.1(5) . . . . ?
C14 C11 C12 C13 -177.2(3) . . . . ?
C10 C11 C12 N1 -178.2(3) . . . . ?
C14 C11 C12 N1 4.6(5) . . . . ?
C9 C8 C13 C12 -2.2(5) . . . . ?
C7 C8 C13 C12 178.6(4) . . . . ?
C11 C12 C13 C8 1.2(5) . . . . ?
N1 C12 C13 C8 179.5(3) . . . . ?
C10 C11 C14 N2 -164.1(3) . . . . ?
C12 C11 C14 N2 13.1(5) . . . . ?
N1 C16 C17 C22 -165.7(3) . . . . ?
N1 C16 C17 C18 9.5(5) . . . . ?
C22 C17 C18 C19 4.2(5) . . . . ?
C16 C17 C18 C19 -171.1(3) . . . . ?
C22 C17 C18 N2 -175.5(3) . . . . ?
C16 C17 C18 N2 9.2(5) . . . . ?
C17 C18 C19 C20 -3.1(5) . . . . ?
N2 C18 C19 C20 176.7(3) . . . . ?
C18 C19 C20 C21 0.4(5) . . . . ?
C18 C19 C20 C23 -179.6(4) . . . . ?
C19 C20 C21 C22 1.1(6) . . . . ?
C23 C20 C21 C22 -178.9(3) . . . . ?
C19 C20 C21 C25 -178.6(3) . . . . ?
C23 C20 C21 C25 1.5(4) . . . . ?
C20 C21 C22 C17 0.1(5) . . . . ?
C25 C21 C22 C17 179.6(4) . . . . ?
C18 C17 C22 C21 -2.7(5) . . . . ?
C16 C17 C22 C21 172.6(3) . . . . ?
C19 C20 C23 C24 177.4(4) . . . . ?
C21 C20 C23 C24 -2.6(4) . . . . ?
C20 C23 C24 C26 -179.8(4) . . . . ?
C20 C23 C24 C25 2.8(4) . . . . ?
C26 C24 C25 C29 -0.3(6) . . . . ?
C23 C24 C25 C29 177.4(3) . . . . ?
C26 C24 C25 C21 -179.7(3) . . . . ?
C23 C24 C25 C21 -2.1(4) . . . . ?
C22 C21 C25 C29 1.5(7) . . . . ?
C20 C21 C25 C29 -178.9(4) . . . . ?
C22 C21 C25 C24 -179.1(4) . . . . ?
C20 C21 C25 C24 0.4(4) . . . . ?
C25 C24 C26 C27 -0.9(6) . . . . ?
C23 C24 C26 C27 -177.9(4) . . . . ?
C24 C26 C27 C28 1.9(6) . . . . ?
C24 C26 C27 Br2 179.9(3) . . . . ?
C26 C27 C28 C29 -1.9(6) . . . . ?
Br2 C27 C28 C29 -179.9(3) . . . . ?
C27 C28 C29 C25 0.7(6) . . . . ?
C24 C25 C29 C28 0.4(6) . . . . ?
C21 C25 C29 C28 179.6(4) . . . . ?
C11 C12 N1 C15 14.5(5) . . . . ?
C13 C12 N1 C15 -163.8(3) . . . . ?
C11 C12 N1 C16 -105.8(4) . . . . ?
C13 C12 N1 C16 76.0(4) . . . . ?
N2 C15 N1 C12 -52.9(4) . . . . ?
N2 C15 N1 C16 70.9(4) . . . . ?
C17 C16 N1 C12 76.2(4) . . . . ?
C17 C16 N1 C15 -46.4(4) . . . . ?
C17 C18 N2 C15 11.3(5) . . . . ?
C19 C18 N2 C15 -168.4(3) . . . . ?
C17 C18 N2 C14 -108.3(4) . . . . ?
C19 C18 N2 C14 71.9(4) . . . . ?
N1 C15 N2 C18 -52.2(4) . . . . ?
N1 C15 N2 C14 70.8(4) . . . . ?
C11 C14 N2 C18 74.4(4) . . . . ?
C11 C14 N2 C15 -47.5(4) . . . . ?

loop_
_cod_related_entry_id
_cod_related_entry_database
_cod_related_entry_code
1 ChemSpider 30653630
